data_2212131
loop_
_publ_author_name
'Arkenbout, Anne H.'
'Meetsma, Auke'
'Palstra, Thomas T. M.'

_publ_section_title
;
 (<i>p</i>-Phenylenedimethylene)diammonium dichloride
;
_journal_coeditor_code CV2183
_journal_issue 2
_journal_name_full 'Acta Crystallographica Section E'
_journal_page_first o869
_journal_page_last o870
_journal_paper_doi 10.1107/S1600536807002619
_journal_volume 63
_journal_year 2007
_chemical_formula_iupac 'C8 H14 N2 2+, 2Cl -'
_chemical_formula_moiety 'C8 H14 N2 2+, 2(Cl -)'
_chemical_formula_sum 'C8 H14 Cl2 N2'
_chemical_formula_weight 209.12
_chemical_name_systematic
;
(p-Phenylenedimethylene)diammonium dichloride
;
_space_group_IT_number 2
_symmetry_cell_setting triclinic
_symmetry_space_group_name_Hall '-P 1'
_symmetry_space_group_name_H-M 'P -1'
_atom_sites_solution_hydrogens difmap
_atom_sites_solution_primary heavy
_atom_sites_solution_secondary direct
_cell_angle_alpha 101.836(3)
_cell_angle_beta 99.727(3)
_cell_angle_gamma 93.800(3)
_cell_formula_units_Z 1
_cell_length_a 4.3496(8)
_cell_length_b 5.8090(10)
_cell_length_c 10.197(2)
_cell_measurement_reflns_used 1454
_cell_measurement_temperature 100.0(10)
_cell_measurement_theta_max 29.18
_cell_measurement_theta_min 3.60
_cell_volume 247.18(8)
_computing_cell_refinement 'SAINT-Plus (Bruker, 2006)'
_computing_data_collection 'SMART (Bruker, 2006)'
_computing_data_reduction SAINT-Plus
_computing_molecular_graphics
;
PLUTO (Meetsma, 2006) and PLATON (Spek, 2003)
;
_computing_publication_material PLATON
_computing_structure_refinement 'SHELXL97 (Sheldrick, 1997)'
_computing_structure_solution
;
DIRDIF99 (Beurskens <i>et al.</i>,  1999)
;
_diffrn_ambient_temperature 100.0(10)
_diffrn_detector_area_resol_mean '4096x4096 / 62x62 (binned 512)'
_diffrn_measured_fraction_theta_full 0.976
_diffrn_measured_fraction_theta_max 0.969
_diffrn_measurement_device_type
;
Bruker SMART APEX CCD area-detector
;
_diffrn_measurement_method '\f and \w'
_diffrn_radiation_monochromator 'parallel mounted graphite'
_diffrn_radiation_source 'fine focus sealed Siemens Mo tube '
_diffrn_radiation_type MoK\a
_diffrn_radiation_wavelength 0.71073
_diffrn_reflns_av_R_equivalents 0.0461
_diffrn_reflns_av_sigmaI/netI 0.0442
_diffrn_reflns_limit_h_max 5
_diffrn_reflns_limit_h_min -5
_diffrn_reflns_limit_k_max 7
_diffrn_reflns_limit_k_min -7
_diffrn_reflns_limit_l_max 12
_diffrn_reflns_limit_l_min -12
_diffrn_reflns_number 1835
_diffrn_reflns_reduction_process
;
 Intensity data were corrected for Lorentz and polarization
  effects, decay and absorption and reduced to F~o~^2^
  using SAINT (Bruker, 2006) and SADABS (Sheldrick, 2006)
;
_diffrn_reflns_theta_full 25.00
_diffrn_reflns_theta_max 26.37
_diffrn_reflns_theta_min 3.60
_diffrn_standards_decay_% 0
_diffrn_standards_number 0
_exptl_absorpt_coefficient_mu 0.605
_exptl_absorpt_correction_T_max 0.9820
_exptl_absorpt_correction_T_min 0.9001
_exptl_absorpt_correction_type multi-scan
_exptl_absorpt_process_details '(SADABS; Sheldrick, 2006)'
_exptl_crystal_colour colourless
_exptl_crystal_density_diffrn 1.405
_exptl_crystal_density_method 'not measured'
_exptl_crystal_description platelet
_exptl_crystal_F_000 110
_exptl_crystal_size_max 0.17
_exptl_crystal_size_mid 0.08
_exptl_crystal_size_min 0.03
_refine_diff_density_max 0.360
_refine_diff_density_min -0.249
_refine_ls_extinction_method none
_refine_ls_goodness_of_fit_ref 1.061
_refine_ls_hydrogen_treatment refall
_refine_ls_matrix_type full
_refine_ls_number_parameters 83
_refine_ls_number_reflns 986
_refine_ls_number_restraints 0
_refine_ls_restrained_S_all 1.061
_refine_ls_R_factor_all 0.0434
_refine_ls_R_factor_gt 0.0376
_refine_ls_shift/su_max 0.000
_refine_ls_shift/su_mean 0.000
_refine_ls_structure_factor_coef Fsqd
_refine_ls_weighting_details 'calc w=1/[\s^2^(Fo^2^)+(0.0368P)^2^+0.28P] where P=(Fo^2^+2Fc^2^)/3'
_refine_ls_weighting_scheme calc
_refine_ls_wR_factor_gt 0.0888
_refine_ls_wR_factor_ref 0.0924
_reflns_number_gt 881
_reflns_number_total 986
_reflns_threshold_expression I>2\s(I)
_cod_data_source_file cv2183.cif
_cod_data_source_block I
_cod_depositor_comments
;
The following automatic conversions were performed:
'_symmetry_cell_setting' value 'Triclinic' changed to 'triclinic'
according to '/home/saulius/struct/CIF-dictionaries/cif_core.dic'
dictionary named 'cif_core.dic' version 2.4.1 from 2010-06-29.

Automatic conversion script
Id: cif_fix_enum 1527 2010-12-29 10:47:43Z saulius 

The following automatic conversions were performed:

'_symmetry_cell_setting' value 'Triclinic' changed to 'triclinic'
according to /home/saulius/struct/CIF-dictionaries/cif_core.dic
dictionary named 'cif_core.dic' version 2.4.1 from 2010-06-29.

Automatic conversion script
Id: cif_fix_values 1715 2011-07-08 13:25:40Z adriana 
;
_cod_database_code 2212131
_cod_database_fobs_code 2212131

loop_
_symmetry_equiv_pos_site_id
_symmetry_equiv_pos_as_xyz
1 x,y,z
2 -x,-y,-z

loop_
_atom_site_aniso_label
_atom_site_aniso_U_11
_atom_site_aniso_U_22
_atom_site_aniso_U_33
_atom_site_aniso_U_12
_atom_site_aniso_U_13
_atom_site_aniso_U_23
N 0.0197(10) 0.0149(10) 0.0132(10) 0.0042(8) 0.0050(8) 0.0016(8)
C1 0.0161(12) 0.0197(12) 0.0179(12) 0.0046(9) 0.0056(9) 0.0036(9)
C2 0.0157(11) 0.0154(10) 0.0113(10) 0.0050(8) 0.0009(8) 0.0012(8)
C3 0.0181(11) 0.0125(10) 0.0165(12) 0.0030(8) 0.0030(9) 0.0016(9)
C4 0.0171(11) 0.0153(11) 0.0168(11) 0.0019(8) 0.0030(9) 0.0047(9)
Cl 0.0215(3) 0.0153(3) 0.0166(3) 0.0035(2) 0.0049(2) 0.0021(2)

loop_
_atom_site_type_symbol
_atom_site_label
_atom_site_fract_x
_atom_site_fract_y
_atom_site_fract_z
_atom_site_U_iso_or_equiv
_atom_site_thermal_displace_type
_atom_site_occupancy
N N 0.5288(5) 0.1941(3) 0.8760(2) 0.0158(6) Uani 1.000
C C1 0.2753(5) 0.1648(4) 0.7529(2) 0.0176(7) Uani 1.000
C C2 0.3960(5) 0.0804(4) 0.6224(2) 0.0144(6) Uani 1.000
C C3 0.5593(5) 0.2376(4) 0.5657(2) 0.0159(6) Uani 1.000
C C4 0.3367(5) -0.1577(4) 0.5556(2) 0.0162(6) Uani 1.000
Cl Cl 0.15450(13) 0.29407(9) 0.12289(5) 0.0178(2) Uani 1.000
H H1 0.108(6) 0.050(5) 0.761(3) 0.016(6) Uiso 1.000
H H1' 0.201(7) 0.320(5) 0.758(3) 0.025(7) Uiso 1.000
H H3 0.599(6) 0.394(5) 0.612(3) 0.016(6) Uiso 1.000
H H4 0.224(6) -0.268(5) 0.595(3) 0.018(6) Uiso 1.000
H H5 0.669(7) 0.323(5) 0.884(3) 0.019(7) Uiso 1.000
H H5' 0.623(6) 0.057(5) 0.873(3) 0.015(6) Uiso 1.000
H H5" 0.433(8) 0.229(6) 0.951(4) 0.035(8) Uiso 1.000

loop_
_atom_type_symbol
_atom_type_description
_atom_type_scat_dispersion_real
_atom_type_scat_dispersion_imag
_atom_type_scat_source
N N 0.0061 0.0033 'International Tables Vol C Tables 4.2.6.8 and 6.1.1.4'
Cl Cl 0.1484 0.1585 'International Tables Vol C Tables 4.2.6.8 and 6.1.1.4'
H H 0.0000 0.0000 'International Tables Vol C Tables 4.2.6.8 and 6.1.1.4'
C C 0.0033 0.0016 'International Tables Vol C Tables 4.2.6.8 and 6.1.1.4'

loop_
_geom_angle_atom_site_label_1
_geom_angle_atom_site_label_2
_geom_angle_atom_site_label_3
_geom_angle_site_symmetry_1
_geom_angle_site_symmetry_3
_geom_angle
_geom_angle_publ_flag
C1 N H5' . . 109.4(18) no
C1 N H5" . . 107(2) no
H5 N H5' . . 113(3) no
H5 N H5" . . 105(3) no
H5' N H5" . . 112(3) no
C1 N H5 . . 111.4(18) no
N C1 C2 . . 111.66(18) no
C1 C2 C3 . . 121.1(2) no
C1 C2 C4 . . 119.7(2) no
C3 C2 C4 . . 119.27(19) no
C2 C3 C4 . 2_656 120.3(2) no
C2 C4 C3 . 2_656 120.5(2) no
N C1 H1 . . 107.8(17) no
N C1 H1' . . 104.9(18) no
C2 C1 H1 . . 110.1(17) no
C2 C1 H1' . . 111.9(18) no
H1 C1 H1' . . 110(2) no
C2 C3 H3 . . 118.1(18) no
C4 C3 H3 2_656 . 121.7(18) no
C2 C4 H4 . . 119.5(17) no
C3 C4 H4 2_656 . 120.0(17) no

loop_
_geom_bond_atom_site_label_1
_geom_bond_atom_site_label_2
_geom_bond_site_symmetry_2
_geom_bond_distance
_geom_bond_publ_flag
N C1 . 1.497(3) no
N H5" . 0.93(4) no
N H5 . 0.92(3) no
N H5' . 0.92(3) no
C1 C2 . 1.513(3) no
C2 C3 . 1.394(3) no
C2 C4 . 1.397(3) no
C3 C4 2_656 1.390(3) no
C1 H1 . 0.98(3) no
C1 H1' . 0.97(3) no
C3 H3 . 0.92(3) no
C4 H4 . 0.97(3) no

loop_
_geom_contact_atom_site_label_1
_geom_contact_atom_site_label_2
_geom_contact_distance
_geom_contact_site_symmetry_2
_geom_contact_publ_flag
Cl N 3.235(2) 2_656 no
Cl N 3.190(2) 2_666 no
Cl N 3.199(2) 1_554 no
Cl N 3.310(2) 1_454 no
Cl H1' 2.98(3) 2_566 no
Cl H1 2.80(3) 2_556 no
Cl H5' 2.32(3) 2_656 no
Cl H5' 3.14(3) 1_454 no
Cl H5" 2.28(4) 1_554 no
Cl H5 2.32(3) 2_666 no
Cl H5 2.98(3) 1_454 no
Cl H3 2.92(3) 2_666 no
N Cl 3.199(2) 1_556 no
N Cl 3.310(2) 1_656 no
N Cl 3.235(2) 2_656 no
N Cl 3.190(2) 2_666 no
C1 C3 3.467(3) 1_455 no
C2 C4 3.496(3) 2_556 no
C3 C1 3.467(3) 1_655 no
C4 C2 3.496(3) 2_556 no
C3 H1' 3.08(3) 1_655 no
C4 H3 3.03(3) 1_545 no
H1 H4 2.38(4) . no
H1 H5' 2.56(4) 1_455 no
H1 Cl 2.80(3) 2_556 no
H1' C3 3.08(3) 1_455 no
H1' Cl 2.98(3) 2_566 no
H1' H3 2.54(4) . no
H3 C4 3.03(3) 1_565 no
H3 H1' 2.54(4) . no
H3 Cl 2.92(3) 2_666 no
H4 H1 2.38(4) . no
H5 Cl 2.98(3) 1_656 no
H5 Cl 2.32(3) 2_666 no
H5' Cl 2.32(3) 2_656 no
H5' H1 2.56(4) 1_655 no
H5' Cl 3.14(3) 1_656 no
H5" Cl 2.28(4) 1_556 no

loop_
_geom_hbond_atom_site_label_D
_geom_hbond_atom_site_label_H
_geom_hbond_atom_site_label_A
_geom_hbond_site_symmetry_A
_geom_hbond_distance_DH
_geom_hbond_distance_HA
_geom_hbond_distance_DA
_geom_hbond_angle_DHA
_geom_hbond_publ_flag
N H5 Cl 2_666 0.92(3) 2.32(3) 3.190(2) 158(3) yes
N H5' Cl 2_656 0.92(3) 2.32(3) 3.235(2) 176(2) yes
N H5" Cl 1_556 0.93(4) 2.28(4) 3.199(2) 175(4) yes
C1 H1 Cl 2_556 0.98(3) 2.80(3) 3.705(2) 154(2) no

loop_
_geom_torsion_atom_site_label_1
_geom_torsion_atom_site_label_2
_geom_torsion_atom_site_label_3
_geom_torsion_atom_site_label_4
_geom_torsion_site_symmetry_3
_geom_torsion_site_symmetry_4
_geom_torsion
_geom_torsion_publ_flag
N C1 C2 C3 . . -80.4(3) no
N C1 C2 C4 . . 101.2(2) no
C1 C2 C3 C4 . 2_656 -178.8(2) no
C4 C2 C3 C4 . 2_656 -0.4(3) no
C1 C2 C4 C3 . 2_656 178.8(2) no
C3 C2 C4 C3 . 2_656 0.4(3) no
C2 C3 C4 C2 2_656 2_656 0.4(3) no
